data_4065170
loop_
_publ_author_name
'Coe, Benjamin J.'
'Fielden, John'
'Foxon, Simon P.'
'Asselberghs, Inge'
'Clays, Koen'
'Van Cleuvenbergen, Stijn'
'Brunschwig, Bruce S.'

_publ_section_title
;
 Ferrocenyl Diquat Derivatives: Nonlinear Optical Activity, Multiple Redox
 States, and Unusual Reactivity
;
_journal_issue 21
_journal_name_full Organometallics
_journal_page_first 5731
_journal_paper_doi 10.1021/om200604f
_journal_volume 30
_journal_year 2011
_chemical_formula_moiety 'C36 H32 Fe2 N2, 2(F6 P), 3(C2 H3 N)'
_chemical_formula_sum 'C42 H41 F12 Fe2 N5 P2'
_chemical_formula_weight 1017.44
_space_group_IT_number 2
_symmetry_cell_setting triclinic
_symmetry_space_group_name_Hall '-P 1'
_symmetry_space_group_name_H-M 'P -1'
_atom_sites_solution_hydrogens geom
_atom_sites_solution_primary direct
_atom_sites_solution_secondary difmap
_audit_creation_method SHELXL-97
_cell_angle_alpha 73.48(1)
_cell_angle_beta 84.16(1)
_cell_angle_gamma 70.41(1)
_cell_formula_units_Z 2
_cell_length_a 10.011(1)
_cell_length_b 14.438(2)
_cell_length_c 16.104(2)
_cell_measurement_reflns_used 2748
_cell_measurement_temperature 100(2)
_cell_measurement_theta_max 28.4094
_cell_measurement_theta_min 2.6296
_cell_volume 2102.3(5)
_computing_cell_refinement
;
CrysAlis RED, Oxford Diffraction Ltd.,
Version 1.171.32.4 (release 27-04-2006 CrysAlis171 .NET)
(compiled Apr 27 2007,17:53:11)
;
_computing_data_collection
;
CrysAlis CCD, Oxford Diffraction Ltd.,
Version 1.171.32.4 (release 27-04-2006 CrysAlis171 .NET)
(compiled Apr 27 2007,17:53:11)
;
_computing_data_reduction
;
CrysAlis RED, Oxford Diffraction Ltd.,
Version 1.171.32.4 (release 27-04-2006 CrysAlis171 .NET)
(compiled Apr 27 2007,17:53:11)
;
_computing_molecular_graphics 'SHELXTL (Bruker, 2001)'
_computing_publication_material 'SHELXL-97 (Sheldrick, 1997)'
_computing_structure_refinement 'SHELXL-97 (Sheldrick, 1997)'
_computing_structure_solution 'SHELXS-97 (Sheldrick, 1990)'
_diffrn_ambient_temperature 100(2)
_diffrn_detector_area_resol_mean 8.3367
_diffrn_measured_fraction_theta_full 0.874
_diffrn_measured_fraction_theta_max 0.741
_diffrn_measurement_device_type 'Oxford Diffraction Xcalibur 2'
_diffrn_measurement_method '\w scans'
_diffrn_radiation_monochromator graphite
_diffrn_radiation_source 'Enhance (Mo) X-ray Source'
_diffrn_radiation_type MoK\a
_diffrn_radiation_wavelength 0.71073
_diffrn_reflns_av_R_equivalents 0.0843
_diffrn_reflns_av_sigmaI/netI 0.2145
_diffrn_reflns_limit_h_max 12
_diffrn_reflns_limit_h_min -13
_diffrn_reflns_limit_k_max 15
_diffrn_reflns_limit_k_min -19
_diffrn_reflns_limit_l_max 19
_diffrn_reflns_limit_l_min -21
_diffrn_reflns_number 10826
_diffrn_reflns_theta_full 25.00
_diffrn_reflns_theta_max 28.48
_diffrn_reflns_theta_min 2.64
_exptl_absorpt_coefficient_mu 0.859
_exptl_absorpt_correction_T_max 1.00000
_exptl_absorpt_correction_T_min 0.58731
_exptl_absorpt_correction_type multi-scan
_exptl_absorpt_process_details
;
CrysAlis RED, Oxford Diffraction Ltd.,
Version 1.171.32.4 (release 27-04-2006 CrysAlis171 .NET)
(compiled Apr 27 2007,17:53:11)
Empirical absorption correction using spherical harmonics,
 implemented in SCALE3 ABSPACK scaling algorithm.
;
_exptl_crystal_colour 'dark green'
_exptl_crystal_density_diffrn 1.607
_exptl_crystal_density_method 'not measured'
_exptl_crystal_description plate
_exptl_crystal_F_000 1036
_exptl_crystal_size_max 0.55
_exptl_crystal_size_mid 0.25
_exptl_crystal_size_min 0.05
_refine_diff_density_max 0.964
_refine_diff_density_min -0.880
_refine_diff_density_rms 0.140
_refine_ls_extinction_method none
_refine_ls_goodness_of_fit_ref 1.007
_refine_ls_hydrogen_treatment constr
_refine_ls_matrix_type full
_refine_ls_number_parameters 701
_refine_ls_number_reflns 7893
_refine_ls_number_restraints 336
_refine_ls_restrained_S_all 0.989
_refine_ls_R_factor_all 0.1895
_refine_ls_R_factor_gt 0.0969
_refine_ls_shift/su_max 0.000
_refine_ls_shift/su_mean 0.000
_refine_ls_structure_factor_coef Fsqd
_refine_ls_weighting_details 'calc w=1/[\s^2^(Fo^2^)+(0.1498P)^2^+0.0000P] where P=(Fo^2^+2Fc^2^)/3'
_refine_ls_weighting_scheme calc
_refine_ls_wR_factor_gt 0.2305
_refine_ls_wR_factor_ref 0.2860
_reflns_number_gt 3749
_reflns_number_total 7893
_reflns_threshold_expression >2sigma(I)
_cod_data_source_file om200604f_si_002.cif
_cod_data_source_block '[5][PF6]2.3MeCN'
_cod_original_cell_volume 2102.3(4)
_cod_original_sg_symbol_H-M P-1
_cod_database_code 4065170

loop_
_symmetry_equiv_pos_as_xyz
'x, y, z'
'-x, -y, -z'

loop_
_atom_site_label
_atom_site_type_symbol
_atom_site_fract_x
_atom_site_fract_y
_atom_site_fract_z
_atom_site_U_iso_or_equiv
_atom_site_adp_type
_atom_site_occupancy
_atom_site_symmetry_multiplicity
_atom_site_calc_flag
_atom_site_refinement_flags
_atom_site_disorder_assembly
_atom_site_disorder_group
C1 C -0.0066(12) 0.8513(11) -0.4386(7) 0.062(4) Uani 1 1 d . . .
H1 H -0.0643 0.8749 -0.4924 0.074 Uiso 1 1 calc R . .
C2 C 0.0066(10) 0.9152(8) -0.3871(6) 0.042(2) Uani 1 1 d . . .
H2 H -0.0394 0.9907 -0.3995 0.050 Uiso 1 1 calc R . .
C3 C 0.0986(9) 0.8521(8) -0.3164(6) 0.039(2) Uani 1 1 d . . .
H3 H 0.1284 0.8750 -0.2703 0.047 Uiso 1 1 calc R . .
C4 C 0.1366(9) 0.7500(8) -0.3226(7) 0.046(3) Uani 1 1 d . . .
H4 H 0.1978 0.6888 -0.2803 0.056 Uiso 1 1 calc R . .
C5 C 0.0750(11) 0.7471(9) -0.3975(8) 0.057(3) Uani 1 1 d . . .
H5 H 0.0857 0.6854 -0.4174 0.068 Uiso 1 1 calc R . .
C6 C -0.1668(8) 0.8055(6) -0.1953(5) 0.0281(19) Uani 1 1 d . . .
H6 H -0.1285 0.8192 -0.1467 0.034 Uiso 1 1 calc R . .
C7 C -0.2621(9) 0.8785(7) -0.2591(6) 0.038(2) Uani 1 1 d . . .
H7 H -0.3019 0.9533 -0.2642 0.046 Uiso 1 1 calc R . .
C8 C -0.2158(9) 0.7238(7) -0.2877(5) 0.033(2) Uani 1 1 d . . .
H8 H -0.2155 0.6705 -0.3160 0.039 Uiso 1 1 calc R . .
C9 C -0.2882(9) 0.8284(7) -0.3163(6) 0.032(2) Uani 1 1 d . . .
H9 H -0.3494 0.8623 -0.3689 0.039 Uiso 1 1 calc R . .
C10 C -0.1374(8) 0.7075(6) -0.2113(5) 0.0247(18) Uani 1 1 d . . .
C11 C -0.0346(9) 0.6156(7) -0.1645(6) 0.034(2) Uani 1 1 d . . .
H11 H 0.0129 0.6189 -0.1178 0.040 Uiso 1 1 calc R . .
C12 C -0.0010(9) 0.5243(7) -0.1829(5) 0.032(2) Uani 1 1 d . . .
H12 H -0.0549 0.5202 -0.2261 0.038 Uiso 1 1 calc R . .
C13 C 0.1110(8) 0.4322(7) -0.1415(6) 0.031(2) Uani 1 1 d . . .
C14 C 0.1873(8) 0.4225(6) -0.0683(5) 0.0284(19) Uani 1 1 d . . .
H14 H 0.1627 0.4774 -0.0422 0.034 Uiso 1 1 calc R . .
C15 C 0.2947(8) 0.3364(6) -0.0352(5) 0.0278(19) Uani 1 1 d . . .
C16 C 0.2587(8) 0.2569(7) -0.1369(6) 0.031(2) Uani 1 1 d . . .
H16 H 0.2836 0.1990 -0.1592 0.037 Uiso 1 1 calc R . .
C17 C 0.1490(9) 0.3455(6) -0.1735(6) 0.033(2) Uani 1 1 d . . .
H17 H 0.0988 0.3473 -0.2213 0.040 Uiso 1 1 calc R . .
C18 C 0.3808(8) 0.3263(6) 0.0404(5) 0.0238(18) Uani 1 1 d . . .
C19 C 0.3870(8) 0.4090(6) 0.0629(5) 0.0243(18) Uani 1 1 d . . .
H19 H 0.3402 0.4755 0.0278 0.029 Uiso 1 1 calc R . .
C20 C 0.4614(8) 0.3985(6) 0.1369(5) 0.0285(19) Uani 1 1 d . . .
C21 C 0.5317(9) 0.2991(6) 0.1859(5) 0.030(2) Uani 1 1 d . . .
H21 H 0.5811 0.2882 0.2369 0.036 Uiso 1 1 calc R . .
C22 C 0.5280(8) 0.2182(7) 0.1590(5) 0.0278(19) Uani 1 1 d . . .
H22 H 0.5767 0.1511 0.1920 0.033 Uiso 1 1 calc R . .
C23 C 0.4566(10) 0.1410(7) 0.0602(6) 0.035(2) Uani 1 1 d . . .
H23A H 0.3734 0.1204 0.0863 0.042 Uiso 1 1 calc R . .
H23B H 0.5432 0.0829 0.0811 0.042 Uiso 1 1 calc R . .
C24 C 0.4498(9) 0.1660(6) -0.0361(5) 0.031(2) Uani 1 1 d . . .
H24A H 0.5383 0.1786 -0.0620 0.037 Uiso 1 1 calc R . .
H24B H 0.4411 0.1076 -0.0532 0.037 Uiso 1 1 calc R . .
C25 C 0.4618(8) 0.4920(6) 0.1560(5) 0.0260(18) Uani 1 1 d . . .
H25 H 0.4182 0.5554 0.1157 0.031 Uiso 1 1 calc R . .
C26 C 0.5198(8) 0.4932(6) 0.2269(6) 0.032(2) Uani 1 1 d . . .
H26 H 0.5652 0.4297 0.2667 0.039 Uiso 1 1 calc R . .
C27 C 0.5175(9) 0.5843(6) 0.2464(5) 0.0289(19) Uani 1 1 d . . .
C28 C 0.4257(10) 0.6874(7) 0.2102(6) 0.036(2) Uani 1 1 d . . .
H28 H 0.3597 0.7110 0.1603 0.043 Uiso 1 1 calc R . .
C29 C 0.4516(9) 0.7493(7) 0.2576(5) 0.032(2) Uani 1 1 d . . .
H29 H 0.4025 0.8243 0.2477 0.038 Uiso 1 1 calc R . .
C30 C 0.5504(10) 0.6890(8) 0.3227(7) 0.045(3) Uani 1 1 d . . .
H30 H 0.5837 0.7139 0.3661 0.054 Uiso 1 1 calc R . .
C31 C 0.5927(9) 0.5860(7) 0.3188(6) 0.036(2) Uani 1 1 d . . .
H31 H 0.6626 0.5262 0.3574 0.043 Uiso 1 1 calc R . .
C32 C 0.2497(10) 0.5508(9) 0.3709(7) 0.047(3) Uani 1 1 d . . .
H32 H 0.2543 0.4949 0.3445 0.057 Uiso 1 1 calc R . .
C33 C 0.1660(10) 0.6548(9) 0.3382(7) 0.045(3) Uani 1 1 d . . .
H33 H 0.0998 0.6852 0.2880 0.054 Uiso 1 1 calc R . .
C34 C 0.1964(9) 0.7067(7) 0.3971(6) 0.042(2) Uani 1 1 d . . .
H34 H 0.1561 0.7815 0.3925 0.050 Uiso 1 1 calc R . .
C35 C 0.2950(9) 0.6342(8) 0.4599(6) 0.040(2) Uani 1 1 d . . .
H35 H 0.3355 0.6482 0.5075 0.048 Uiso 1 1 calc R . .
C36 C 0.3269(10) 0.5376(8) 0.4426(6) 0.038(2) Uani 1 1 d . . .
H36 H 0.3934 0.4717 0.4764 0.045 Uiso 1 1 calc R . .
Fe1 Fe 0.37897(13) 0.63742(10) 0.33788(8) 0.0318(4) Uani 1 1 d . . .
Fe2 Fe -0.07778(12) 0.80743(10) -0.31357(8) 0.0331(4) Uani 1 1 d . . .
N1 N 0.3293(7) 0.2559(5) -0.0682(4) 0.0243(15) Uani 1 1 d . . .
N2 N 0.4582(7) 0.2301(5) 0.0878(4) 0.0266(16) Uani 1 1 d . . .
F1 F 0.3726(7) -0.0335(4) 0.6733(4) 0.0581(17) Uani 1 1 d . A .
F2 F 0.2058(6) 0.1824(4) 0.7105(4) 0.0604(17) Uani 1 1 d . A .
F3 F 0.167(2) 0.0851(9) 0.6320(12) 0.040(5) Uani 0.60(4) 1 d PD A 1
F4 F 0.2224(19) 0.0122(14) 0.7740(11) 0.044(4) Uani 0.60(4) 1 d PD A 1
F5 F 0.4123(16) 0.0606(10) 0.7571(12) 0.047(4) Uani 0.60(4) 1 d PD A 1
F6 F 0.3603(16) 0.1362(10) 0.6143(11) 0.056(5) Uani 0.60(4) 1 d PD A 1
F3A F 0.1317(18) 0.0754(19) 0.673(2) 0.058(6) Uani 0.40(4) 1 d PD A 2
F4A F 0.268(4) 0.030(3) 0.7887(12) 0.071(10) Uani 0.40(4) 1 d PD A 2
F5A F 0.4397(19) 0.075(2) 0.706(3) 0.080(10) Uani 0.40(4) 1 d PD A 2
F6A F 0.303(3) 0.1192(13) 0.5850(14) 0.059(9) Uani 0.40(4) 1 d PD A 2
P1 P 0.2889(2) 0.07426(18) 0.69115(16) 0.0329(6) Uani 1 1 d . . .
F7 F 0.8513(14) 0.2407(12) 0.1044(7) 0.049(3) Uani 0.530(15) 1 d PDU B 1
F8 F 0.849(2) 0.1543(9) 0.0099(10) 0.089(5) Uani 0.530(15) 1 d PDU B 1
F9 F 0.8673(17) 0.2842(12) -0.1010(7) 0.054(4) Uani 0.530(15) 1 d PDU B 1
F10 F 0.6891(11) 0.3124(14) -0.0040(9) 0.063(5) Uani 0.530(15) 1 d PDU B 1
F11 F 0.8716(13) 0.3717(7) -0.0091(7) 0.047(3) Uani 0.530(15) 1 d PDU B 1
F12 F 1.0279(12) 0.2170(14) 0.0077(10) 0.063(5) Uani 0.530(15) 1 d PDU B 1
P2 P 0.8594(11) 0.2636(7) 0.0034(6) 0.042(3) Uani 0.530(15) 1 d PDU B 1
F7A F 0.8647(16) 0.1907(12) 0.0936(8) 0.050(4) Uani 0.470(15) 1 d PDU B 2
F8A F 0.9285(15) 0.1710(13) -0.0424(11) 0.078(5) Uani 0.470(15) 1 d PDU B 2
F9A F 0.8516(19) 0.3390(17) -0.0958(9) 0.079(6) Uani 0.470(15) 1 d PDU B 2
F10A F 0.7020(12) 0.2611(11) -0.0112(10) 0.038(3) Uani 0.470(15) 1 d PDU B 2
F11A F 0.7922(15) 0.3597(9) 0.0368(10) 0.058(5) Uani 0.470(15) 1 d PDU B 2
F12A F 1.0126(13) 0.2676(13) 0.0113(10) 0.043(4) Uani 0.470(15) 1 d PDU B 2
P2A P 0.8579(10) 0.2634(7) -0.0007(6) 0.023(3) Uani 0.470(15) 1 d PDU B 2
C37 C 0.3545(11) 0.8918(9) 0.4996(7) 0.053(3) Uani 1 1 d . . .
H37A H 0.2979 0.8814 0.4589 0.080 Uiso 1 1 calc R . .
H37B H 0.4150 0.9312 0.4673 0.080 Uiso 1 1 calc R . .
H37C H 0.2911 0.9290 0.5383 0.080 Uiso 1 1 calc R . .
C38 C 0.4394(11) 0.7969(9) 0.5487(7) 0.047(3) Uani 1 1 d . . .
N3 N 0.5064(10) 0.7179(8) 0.5888(6) 0.053(2) Uani 1 1 d . . .
C39 C 0.9298(13) 0.0379(9) 0.8538(8) 0.070(4) Uani 1 1 d . . .
H39A H 1.0210 -0.0030 0.8822 0.104 Uiso 1 1 calc R . .
H39B H 0.9192 0.1105 0.8413 0.104 Uiso 1 1 calc R . .
H39C H 0.9265 0.0206 0.7996 0.104 Uiso 1 1 calc R . .
C40 C 0.8206(11) 0.0174(8) 0.9081(8) 0.052(3) Uani 1 1 d . . .
N4 N 0.7299(9) -0.0020(7) 0.9511(7) 0.067(3) Uani 1 1 d . . .
C41 C 0.144(3) 0.3435(17) 0.5211(15) 0.045(4) Uani 0.679(16) 1 d PDU C 1
H41A H 0.1277 0.2804 0.5558 0.067 Uiso 0.679(16) 1 calc PR C 1
H41B H 0.2432 0.3286 0.5022 0.067 Uiso 0.679(16) 1 calc PR C 1
H41C H 0.0822 0.3728 0.4703 0.067 Uiso 0.679(16) 1 calc PR C 1
C42 C 0.1128(15) 0.4139(12) 0.5716(10) 0.047(4) Uani 0.679(16) 1 d PDU C 1
N5 N 0.0882(15) 0.4681(13) 0.6145(10) 0.054(4) Uani 0.679(16) 1 d PDU C 1
C41A C 0.145(7) 0.336(3) 0.500(3) 0.045(7) Uani 0.321(16) 1 d PDU C 2
H41D H 0.1723 0.2784 0.4737 0.067 Uiso 0.321(16) 1 calc PR C 2
H41E H 0.1087 0.3142 0.5589 0.067 Uiso 0.321(16) 1 calc PR C 2
H41F H 0.2271 0.3567 0.5024 0.067 Uiso 0.321(16) 1 calc PR C 2
C42A C 0.036(3) 0.419(2) 0.4494(18) 0.041(6) Uani 0.321(16) 1 d PDU C 2
N5A N -0.040(3) 0.473(2) 0.3947(17) 0.046(7) Uani 0.321(16) 1 d PDU C 2

loop_
_atom_site_aniso_label
_atom_site_aniso_U_11
_atom_site_aniso_U_22
_atom_site_aniso_U_33
_atom_site_aniso_U_23
_atom_site_aniso_U_13
_atom_site_aniso_U_12
C1 0.059(7) 0.116(11) 0.035(6) -0.020(6) 0.023(5) -0.067(8)
C2 0.038(5) 0.053(6) 0.039(6) -0.005(5) 0.006(4) -0.027(5)
C3 0.033(5) 0.048(6) 0.042(6) -0.008(4) 0.004(4) -0.026(4)
C4 0.026(5) 0.064(7) 0.048(6) -0.013(5) 0.013(4) -0.019(5)
C5 0.052(6) 0.069(8) 0.074(8) -0.043(7) 0.049(6) -0.046(6)
C6 0.022(4) 0.032(5) 0.030(5) -0.009(4) 0.008(4) -0.008(4)
C7 0.027(5) 0.037(6) 0.047(6) -0.016(4) 0.002(4) -0.002(4)
C8 0.038(5) 0.040(6) 0.029(5) -0.014(4) 0.004(4) -0.021(4)
C9 0.034(5) 0.034(5) 0.031(5) -0.006(4) 0.000(4) -0.017(4)
C10 0.021(4) 0.016(4) 0.034(5) 0.001(3) -0.001(3) -0.006(3)
C11 0.039(5) 0.049(6) 0.031(5) -0.024(4) 0.018(4) -0.030(4)
C12 0.030(5) 0.049(6) 0.029(5) -0.016(4) 0.009(4) -0.027(4)
C13 0.025(4) 0.036(5) 0.037(5) -0.013(4) 0.006(4) -0.018(4)
C14 0.026(4) 0.024(5) 0.035(5) -0.011(4) 0.009(4) -0.008(4)
C15 0.030(4) 0.027(5) 0.033(5) -0.015(4) 0.019(4) -0.018(4)
C16 0.024(4) 0.034(5) 0.044(5) -0.016(4) 0.003(4) -0.020(4)
C17 0.045(5) 0.035(5) 0.036(5) -0.015(4) 0.018(4) -0.035(4)
C18 0.025(4) 0.037(5) 0.023(4) -0.019(4) 0.015(3) -0.022(4)
C19 0.023(4) 0.032(5) 0.022(4) -0.008(3) 0.004(3) -0.016(3)
C20 0.025(4) 0.029(5) 0.036(5) -0.014(4) 0.010(4) -0.013(4)
C21 0.042(5) 0.030(5) 0.029(5) -0.006(4) 0.008(4) -0.030(4)
C22 0.024(4) 0.032(5) 0.031(5) -0.011(4) 0.006(4) -0.014(4)
C23 0.038(5) 0.027(5) 0.049(6) -0.018(4) 0.017(4) -0.020(4)
C24 0.048(5) 0.010(4) 0.034(5) -0.010(3) 0.019(4) -0.011(4)
C25 0.029(4) 0.032(5) 0.020(4) -0.010(3) 0.005(3) -0.013(4)
C26 0.024(4) 0.024(5) 0.045(6) -0.007(4) 0.008(4) -0.007(4)
C27 0.031(4) 0.031(5) 0.032(5) -0.017(4) 0.019(4) -0.018(4)
C28 0.045(5) 0.052(6) 0.026(5) -0.025(4) 0.009(4) -0.025(5)
C29 0.039(5) 0.036(5) 0.028(5) -0.003(4) 0.006(4) -0.028(4)
C30 0.041(6) 0.061(7) 0.054(6) -0.028(5) 0.017(5) -0.039(5)
C31 0.026(5) 0.048(6) 0.043(6) -0.017(5) 0.013(4) -0.022(4)
C32 0.035(5) 0.075(8) 0.055(7) -0.033(6) 0.009(5) -0.036(6)
C33 0.031(5) 0.073(8) 0.046(6) -0.024(5) 0.012(4) -0.031(5)
C34 0.029(5) 0.023(5) 0.060(7) -0.006(4) 0.009(5) 0.001(4)
C35 0.034(5) 0.073(7) 0.032(5) -0.027(5) 0.014(4) -0.033(5)
C36 0.040(5) 0.054(6) 0.032(5) -0.024(4) 0.016(4) -0.027(5)
Fe1 0.0324(7) 0.0407(8) 0.0361(8) -0.0162(6) 0.0093(6) -0.0269(6)
Fe2 0.0266(7) 0.0467(9) 0.0364(8) -0.0153(6) 0.0082(5) -0.0241(6)
N1 0.025(3) 0.012(3) 0.035(4) -0.012(3) 0.012(3) -0.003(3)
N2 0.025(4) 0.020(4) 0.040(4) -0.016(3) 0.015(3) -0.013(3)
F1 0.080(4) 0.039(3) 0.054(4) -0.019(3) -0.005(3) -0.010(3)
F2 0.066(4) 0.045(4) 0.085(5) -0.042(3) -0.013(3) -0.012(3)
F3 0.067(9) 0.046(6) 0.027(8) -0.019(5) -0.014(7) -0.031(6)
F4 0.048(9) 0.043(7) 0.038(8) -0.005(6) 0.020(6) -0.023(6)
F5 0.032(7) 0.053(7) 0.059(10) -0.021(7) -0.011(6) -0.012(5)
F6 0.075(9) 0.056(8) 0.057(9) -0.022(6) 0.018(7) -0.047(7)
F3A 0.042(10) 0.097(15) 0.049(16) -0.033(13) 0.011(9) -0.031(9)
F4A 0.08(2) 0.09(2) 0.030(10) -0.012(10) 0.007(10) -0.016(14)
F5A 0.052(11) 0.103(17) 0.13(3) -0.07(2) 0.024(14) -0.058(11)
F6A 0.084(17) 0.024(9) 0.071(13) -0.019(8) 0.013(12) -0.020(8)
P1 0.0357(13) 0.0277(13) 0.0447(15) -0.0156(11) 0.0085(11) -0.0199(10)
F7 0.040(6) 0.074(10) 0.045(5) -0.026(5) 0.006(4) -0.027(7)
F8 0.160(14) 0.048(6) 0.083(10) -0.024(6) 0.007(10) -0.059(7)
F9 0.053(7) 0.077(10) 0.042(5) -0.023(5) -0.004(5) -0.028(8)
F10 0.033(5) 0.098(11) 0.042(7) 0.008(8) 0.000(5) -0.025(6)
F11 0.056(7) 0.046(5) 0.047(7) -0.020(5) 0.014(6) -0.023(5)
F12 0.043(5) 0.080(11) 0.041(7) -0.009(9) 0.003(5) 0.006(6)
P2 0.047(5) 0.038(6) 0.043(5) 0.006(5) -0.011(6) -0.027(5)
F7A 0.044(7) 0.055(8) 0.045(6) -0.003(6) 0.018(5) -0.021(7)
F8A 0.066(8) 0.116(11) 0.089(11) -0.092(9) 0.031(8) -0.030(8)
F9A 0.045(9) 0.134(13) 0.045(7) 0.010(8) 0.005(6) -0.044(11)
F10A 0.039(6) 0.052(9) 0.040(7) -0.021(7) 0.014(5) -0.031(6)
F11A 0.062(8) 0.044(7) 0.086(10) -0.045(7) 0.005(8) -0.020(6)
F12A 0.036(6) 0.074(11) 0.029(7) -0.009(8) 0.004(5) -0.037(7)
P2A 0.023(4) 0.031(6) 0.030(4) -0.028(4) 0.013(5) -0.017(5)
C37 0.055(7) 0.061(8) 0.047(6) -0.013(5) 0.011(5) -0.026(6)
C38 0.052(6) 0.044(7) 0.067(7) -0.035(6) 0.009(6) -0.030(5)
N3 0.072(6) 0.059(6) 0.054(6) -0.027(5) 0.011(5) -0.046(5)
C39 0.060(7) 0.047(7) 0.091(9) -0.017(6) 0.019(7) -0.010(6)
C40 0.037(6) 0.037(6) 0.098(9) -0.048(6) 0.006(6) -0.009(5)
N4 0.030(5) 0.067(7) 0.122(9) -0.048(6) 0.026(5) -0.025(5)
C41 0.041(6) 0.058(7) 0.039(10) -0.013(5) 0.003(8) -0.021(6)
C42 0.039(7) 0.047(8) 0.056(8) -0.017(5) 0.015(6) -0.016(6)
N5 0.043(8) 0.053(9) 0.072(9) -0.026(6) 0.004(6) -0.016(7)
C41A 0.043(10) 0.057(11) 0.040(14) -0.004(10) -0.005(11) -0.028(9)
C42A 0.043(10) 0.050(10) 0.038(11) -0.015(8) -0.003(8) -0.021(8)
N5A 0.047(13) 0.051(14) 0.049(13) -0.020(10) -0.012(9) -0.017(10)

loop_
_atom_type_symbol
_atom_type_description
_atom_type_scat_dispersion_real
_atom_type_scat_dispersion_imag
_atom_type_scat_source
C C 0.0033 0.0016 'International Tables Vol C Tables 4.2.6.8 and 6.1.1.4'
H H 0.0000 0.0000 'International Tables Vol C Tables 4.2.6.8 and 6.1.1.4'
N N 0.0061 0.0033 'International Tables Vol C Tables 4.2.6.8 and 6.1.1.4'
F F 0.0171 0.0103 'International Tables Vol C Tables 4.2.6.8 and 6.1.1.4'
P P 0.1023 0.0942 'International Tables Vol C Tables 4.2.6.8 and 6.1.1.4'
Fe Fe 0.3463 0.8444 'International Tables Vol C Tables 4.2.6.8 and 6.1.1.4'

loop_
_geom_angle_atom_site_label_1
_geom_angle_atom_site_label_2
_geom_angle_atom_site_label_3
_geom_angle
C5 C1 C2 108.0(10)
C5 C1 Fe2 69.8(6)
C2 C1 Fe2 68.6(5)
C5 C1 H1 126.0
C2 C1 H1 126.0
Fe2 C1 H1 126.0
C3 C2 C1 108.3(10)
C3 C2 Fe2 70.6(5)
C1 C2 Fe2 70.1(6)
C3 C2 H2 125.9
C1 C2 H2 125.9
Fe2 C2 H2 125.9
C4 C3 C2 106.9(9)
C4 C3 Fe2 68.4(5)
C2 C3 Fe2 68.8(5)
C4 C3 H3 126.5
C2 C3 H3 126.5
Fe2 C3 H3 126.5
C3 C4 C5 110.6(9)
C3 C4 Fe2 70.9(5)
C5 C4 Fe2 71.0(5)
C3 C4 H4 124.7
C5 C4 H4 124.7
Fe2 C4 H4 124.7
C4 C5 C1 106.2(9)
C4 C5 Fe2 68.3(5)
C1 C5 Fe2 69.2(6)
C4 C5 H5 126.9
C1 C5 H5 126.9
Fe2 C5 H5 126.9
C7 C6 C10 107.8(8)
C7 C6 Fe2 70.4(5)
C10 C6 Fe2 70.3(4)
C7 C6 H6 126.1
C10 C6 H6 126.1
Fe2 C6 H6 126.1
C6 C7 C9 108.3(8)
C6 C7 Fe2 68.9(5)
C9 C7 Fe2 69.4(5)
C6 C7 H7 125.8
C9 C7 H7 125.8
Fe2 C7 H7 125.8
C9 C8 C10 107.4(8)
C9 C8 Fe2 68.7(5)
C10 C8 Fe2 68.6(5)
C9 C8 H8 126.3
C10 C8 H8 126.3
Fe2 C8 H8 126.3
C8 C9 C7 109.4(8)
C8 C9 Fe2 71.3(5)
C7 C9 Fe2 69.9(5)
C8 C9 H9 125.3
C7 C9 H9 125.3
Fe2 C9 H9 125.3
C11 C10 C6 124.1(8)
C11 C10 C8 128.4(8)
C6 C10 C8 107.0(7)
C11 C10 Fe2 120.9(6)
C6 C10 Fe2 68.2(4)
C8 C10 Fe2 70.1(5)
C12 C11 C10 124.1(8)
C12 C11 H11 117.9
C10 C11 H11 117.9
C11 C12 C13 125.3(8)
C11 C12 H12 117.4
C13 C12 H12 117.4
C17 C13 C14 115.9(8)
C17 C13 C12 120.3(8)
C14 C13 C12 123.8(8)
C15 C14 C13 121.0(8)
C15 C14 H14 119.5
C13 C14 H14 119.5
N1 C15 C14 121.3(8)
N1 C15 C18 116.9(7)
C14 C15 C18 121.8(7)
N1 C16 C17 118.1(8)
N1 C16 H16 120.9
C17 C16 H16 120.9
C16 C17 C13 121.7(8)
C16 C17 H17 119.2
C13 C17 H17 119.2
C19 C18 N2 118.7(7)
C19 C18 C15 122.3(8)
N2 C18 C15 119.1(7)
C18 C19 C20 121.7(8)
C18 C19 H19 119.2
C20 C19 H19 119.2
C21 C20 C19 117.4(8)
C21 C20 C25 124.8(8)
C19 C20 C25 117.8(7)
C22 C21 C20 119.0(8)
C22 C21 H21 120.5
C20 C21 H21 120.5
N2 C22 C21 122.5(8)
N2 C22 H22 118.7
C21 C22 H22 118.7
N2 C23 C24 110.7(7)
N2 C23 H23A 109.5
C24 C23 H23A 109.5
N2 C23 H23B 109.5
C24 C23 H23B 109.5
H23A C23 H23B 108.1
N1 C24 C23 110.1(6)
N1 C24 H24A 109.6
C23 C24 H24A 109.6
N1 C24 H24B 109.6
C23 C24 H24B 109.6
H24A C24 H24B 108.1
C26 C25 C20 124.0(8)
C26 C25 H25 118.0
C20 C25 H25 118.0
C25 C26 C27 123.9(8)
C25 C26 H26 118.0
C27 C26 H26 118.0
C26 C27 C28 127.8(8)
C26 C27 C31 124.1(8)
C28 C27 C31 107.3(7)
C26 C27 Fe1 119.8(6)
C28 C27 Fe1 68.9(4)
C31 C27 Fe1 68.7(4)
C29 C28 C27 106.6(8)
C29 C28 Fe1 70.2(5)
C27 C28 Fe1 69.6(5)
C29 C28 H28 126.7
C27 C28 H28 126.7
Fe1 C28 H28 126.7
C30 C29 C28 110.0(9)
C30 C29 Fe1 70.3(5)
C28 C29 Fe1 69.0(5)
C30 C29 H29 124.9
C28 C29 H29 124.9
Fe1 C29 H29 124.9
C29 C30 C31 108.8(9)
C29 C30 Fe1 70.0(5)
C31 C30 Fe1 69.0(5)
C29 C30 H30 125.6
C31 C30 H30 125.6
Fe1 C30 H30 125.6
C30 C31 C27 107.1(8)
C30 C31 Fe1 70.4(5)
C27 C31 Fe1 69.4(5)
C30 C31 H31 126.4
C27 C31 H31 126.4
Fe1 C31 H31 126.4
C36 C32 C33 111.2(9)
C36 C32 Fe1 70.4(5)
C33 C32 Fe1 71.0(6)
C36 C32 H32 124.4
C33 C32 H32 124.4
Fe1 C32 H32 124.4
C32 C33 C34 104.1(8)
C32 C33 Fe1 68.1(5)
C34 C33 Fe1 68.7(5)
C32 C33 H33 127.9
C34 C33 H33 127.9
Fe1 C33 H33 127.9
C35 C34 C33 108.8(9)
C35 C34 Fe1 69.8(5)
C33 C34 Fe1 69.3(5)
C35 C34 H34 125.6
C33 C34 H34 125.6
Fe1 C34 H34 125.6
C34 C35 C36 107.6(9)
C34 C35 Fe1 69.9(5)
C36 C35 Fe1 69.0(5)
C34 C35 H35 126.2
C36 C35 H35 126.2
Fe1 C35 H35 126.2
C32 C36 C35 108.2(9)
C32 C36 Fe1 69.6(6)
C35 C36 Fe1 70.3(5)
C32 C36 H36 125.9
C35 C36 H36 125.9
Fe1 C36 H36 125.9
C32 Fe1 C36 40.0(4)
C32 Fe1 C28 118.6(4)
C36 Fe1 C28 154.0(4)
C32 Fe1 C31 126.1(4)
C36 Fe1 C31 108.5(4)
C28 Fe1 C31 70.2(4)
C32 Fe1 C27 106.7(4)
C36 Fe1 C27 120.1(4)
C28 Fe1 C27 41.5(3)
C31 Fe1 C27 41.9(3)
C32 Fe1 C35 68.0(4)
C36 Fe1 C35 40.8(4)
C28 Fe1 C35 162.1(4)
C31 Fe1 C35 121.0(4)
C27 Fe1 C35 155.9(4)
C32 Fe1 C34 68.2(4)
C36 Fe1 C34 68.2(4)
C28 Fe1 C34 124.0(4)
C31 Fe1 C34 155.2(4)
C27 Fe1 C34 161.7(4)
C35 Fe1 C34 40.3(4)
C32 Fe1 C29 154.3(4)
C36 Fe1 C29 164.4(4)
C28 Fe1 C29 40.8(3)
C31 Fe1 C29 68.1(4)
C27 Fe1 C29 68.4(3)
C35 Fe1 C29 126.7(4)
C34 Fe1 C29 108.1(4)
C32 Fe1 C30 164.2(4)
C36 Fe1 C30 128.0(4)
C28 Fe1 C30 68.7(4)
C31 Fe1 C30 40.6(4)
C27 Fe1 C30 68.8(4)
C35 Fe1 C30 109.6(4)
C34 Fe1 C30 120.8(4)
C29 Fe1 C30 39.7(4)
C32 Fe1 C33 40.8(4)
C36 Fe1 C33 69.1(4)
C28 Fe1 C33 103.8(4)
C31 Fe1 C33 161.9(4)
C27 Fe1 C33 122.6(4)
C35 Fe1 C33 69.7(4)
C34 Fe1 C33 42.0(4)
C29 Fe1 C33 119.1(4)
C30 Fe1 C33 154.5(4)
C6 Fe2 C9 68.9(3)
C6 Fe2 C4 118.6(4)
C9 Fe2 C4 163.1(4)
C6 Fe2 C7 40.7(3)
C9 Fe2 C7 40.7(3)
C4 Fe2 C7 154.1(4)
C6 Fe2 C2 125.7(4)
C9 Fe2 C2 121.1(4)
C4 Fe2 C2 68.4(4)
C7 Fe2 C2 108.7(4)
C6 Fe2 C10 41.5(3)
C9 Fe2 C10 68.6(3)
C4 Fe2 C10 106.2(4)
C7 Fe2 C10 68.7(4)
C2 Fe2 C10 163.1(4)
C6 Fe2 C1 164.5(5)
C9 Fe2 C1 108.8(4)
C4 Fe2 C1 68.2(4)
C7 Fe2 C1 127.7(5)
C2 Fe2 C1 41.3(4)
C10 Fe2 C1 153.3(4)
C6 Fe2 C8 69.3(3)
C9 Fe2 C8 40.0(3)
C4 Fe2 C8 125.7(4)
C7 Fe2 C8 68.1(4)
C2 Fe2 C8 154.8(4)
C10 Fe2 C8 41.3(3)
C1 Fe2 C8 119.4(4)
C6 Fe2 C3 106.6(4)
C9 Fe2 C3 155.4(4)
C4 Fe2 C3 40.7(4)
C7 Fe2 C3 120.2(4)
C2 Fe2 C3 40.6(4)
C10 Fe2 C3 125.0(3)
C1 Fe2 C3 68.7(4)
C8 Fe2 C3 163.1(4)
C6 Fe2 C5 152.8(4)
C9 Fe2 C5 126.2(4)
C4 Fe2 C5 40.7(4)
C7 Fe2 C5 164.6(5)
C2 Fe2 C5 69.4(4)
C10 Fe2 C5 117.7(4)
C1 Fe2 C5 41.0(5)
C8 Fe2 C5 106.7(4)
C3 Fe2 C5 69.0(4)
C15 N1 C16 121.8(7)
C15 N1 C24 121.2(7)
C16 N1 C24 116.8(6)
C22 N2 C18 120.4(7)
C22 N2 C23 121.3(7)
C18 N2 C23 118.2(7)
F4A P1 F5A 91.5(12)
F4A P1 F3 115.2(11)
F5A P1 F3 152.9(12)
F4A P1 F6 151.1(12)
F5A P1 F6 62.5(13)
F3 P1 F6 92.2(6)
F4A P1 F1 94.7(14)
F5A P1 F1 83.9(9)
F3 P1 F1 88.8(6)
F6 P1 F1 94.8(6)
F4A P1 F4 25.0(12)
F5A P1 F4 114.0(14)
F3 P1 F4 91.5(7)
F6 P1 F4 176.2(7)
F1 P1 F4 86.3(8)
F4A P1 F2 84.7(14)
F5A P1 F2 95.6(9)
F3 P1 F2 92.0(6)
F6 P1 F2 85.5(6)
F1 P1 F2 179.1(4)
F4 P1 F2 93.3(8)
F4A P1 F3A 90.1(10)
F5A P1 F3A 178.4(12)
F3 P1 F3A 25.6(6)
F6 P1 F3A 115.9(10)
F1 P1 F3A 96.2(8)
F4 P1 F3A 67.6(10)
F2 P1 F3A 84.4(8)
F4A P1 F5 62.0(12)
F5A P1 F5 29.9(11)
F3 P1 F5 177.2(6)
F6 P1 F5 90.5(6)
F1 P1 F5 91.4(6)
F4 P1 F5 85.8(7)
F2 P1 F5 87.8(5)
F3A P1 F5 151.6(9)
F4A P1 F6A 176.4(11)
F5A P1 F6A 91.9(11)
F3 P1 F6A 61.3(9)
F6 P1 F6A 32.5(7)
F1 P1 F6A 84.3(6)
F4 P1 F6A 151.3(10)
F2 P1 F6A 96.4(7)
F3A P1 F6A 86.6(9)
F5 P1 F6A 121.5(10)
F11 P2 F7 93.5(8)
F11 P2 F8 176.5(10)
F7 P2 F8 90.0(8)
F11 P2 F12 89.3(9)
F7 P2 F12 90.2(8)
F8 P2 F12 90.1(10)
F11 P2 F10 90.2(8)
F7 P2 F10 91.4(8)
F8 P2 F10 90.4(9)
F12 P2 F10 178.4(10)
F11 P2 F9 88.2(8)
F7 P2 F9 178.3(10)
F8 P2 F9 88.3(9)
F12 P2 F9 89.9(8)
F10 P2 F9 88.6(8)
F7A P2A F8A 92.8(9)
F7A P2A F11A 90.0(8)
F8A P2A F11A 176.5(11)
F7A P2A F10A 89.7(9)
F8A P2A F10A 92.0(8)
F11A P2A F10A 90.0(7)
F7A P2A F9A 178.8(11)
F8A P2A F9A 88.2(10)
F11A P2A F9A 89.0(10)
F10A P2A F9A 90.9(9)
F7A P2A F12A 90.0(8)
F8A P2A F12A 89.4(8)
F11A P2A F12A 88.7(8)
F10A P2A F12A 178.6(9)
F9A P2A F12A 89.4(9)
C38 C37 H37A 109.5
C38 C37 H37B 109.5
H37A C37 H37B 109.5
C38 C37 H37C 109.5
H37A C37 H37C 109.5
H37B C37 H37C 109.5
N3 C38 C37 178.2(11)
C40 C39 H39A 109.5
C40 C39 H39B 109.5
H39A C39 H39B 109.5
C40 C39 H39C 109.5
H39A C39 H39C 109.5
H39B C39 H39C 109.5
N4 C40 C39 177.3(12)
N5 C42 C41 178(2)
C42A C41A H41D 109.5
C42A C41A H41E 109.5
H41D C41A H41E 109.5
C42A C41A H41F 109.5
H41D C41A H41F 109.5
H41E C41A H41F 109.5
N5A C42A C41A 164(4)

loop_
_geom_bond_atom_site_label_1
_geom_bond_atom_site_label_2
_geom_bond_distance
C1 C5 1.445(16)
C1 C2 1.448(15)
C1 Fe2 2.061(10)
C1 H1 1.0000
C2 C3 1.427(13)
C2 Fe2 2.041(9)
C2 H2 1.0000
C3 C4 1.424(14)
C3 Fe2 2.066(9)
C3 H3 1.0000
C4 C5 1.426(14)
C4 Fe2 2.032(9)
C4 H4 1.0000
C5 Fe2 2.068(9)
C5 H5 1.0000
C6 C7 1.409(12)
C6 C10 1.437(11)
C6 Fe2 2.015(8)
C6 H6 1.0000
C7 C9 1.412(12)
C7 Fe2 2.035(8)
C7 H7 1.0000
C8 C9 1.398(12)
C8 C10 1.446(11)
C8 Fe2 2.063(9)
C8 H8 1.0000
C9 Fe2 2.029(9)
C9 H9 1.0000
C10 C11 1.436(12)
C10 Fe2 2.043(8)
C11 C12 1.357(12)
C11 H11 0.9500
C12 C13 1.455(12)
C12 H12 0.9500
C13 C17 1.409(11)
C13 C14 1.419(11)
C14 C15 1.352(11)
C14 H14 0.9500
C15 N1 1.342(10)
C15 C18 1.508(11)
C16 N1 1.367(10)
C16 C17 1.396(12)
C16 H16 0.9500
C17 H17 0.9500
C18 C19 1.365(11)
C18 N2 1.381(10)
C19 C20 1.414(11)
C19 H19 0.9500
C20 C21 1.402(12)
C20 C25 1.469(11)
C21 C22 1.368(11)
C21 H21 0.9500
C22 N2 1.343(10)
C22 H22 0.9500
C23 N2 1.481(10)
C23 C24 1.492(11)
C23 H23A 0.9900
C23 H23B 0.9900
C24 N1 1.450(10)
C24 H24A 0.9900
C24 H24B 0.9900
C25 C26 1.340(11)
C25 H25 0.9500
C26 C27 1.429(12)
C26 H26 0.9500
C27 C28 1.449(12)
C27 C31 1.461(12)
C27 Fe1 2.048(7)
C28 C29 1.425(12)
C28 Fe1 2.038(9)
C28 H28 1.0000
C29 C30 1.396(13)
C29 Fe1 2.054(8)
C29 H29 1.0000
C30 C31 1.422(13)
C30 Fe1 2.057(9)
C30 H30 1.0000
C31 Fe1 2.038(8)
C31 H31 1.0000
C32 C36 1.388(13)
C32 C33 1.425(14)
C32 Fe1 2.022(10)
C32 H32 1.0000
C33 C34 1.474(13)
C33 Fe1 2.061(9)
C33 H33 1.0000
C34 C35 1.414(13)
C34 Fe1 2.053(9)
C34 H34 1.0000
C35 C36 1.423(13)
C35 Fe1 2.051(9)
C35 H35 1.0000
C36 Fe1 2.034(9)
C36 H36 1.0000
F1 P1 1.592(6)
F2 P1 1.606(6)
F3 P1 1.566(11)
F4 P1 1.601(12)
F5 P1 1.636(11)
F6 P1 1.569(10)
F3A P1 1.626(16)
F4A P1 1.54(2)
F5A P1 1.557(16)
F6A P1 1.657(19)
F7 P2 1.564(11)
F8 P2 1.587(12)
F9 P2 1.620(11)
F10 P2 1.614(11)
F11 P2 1.561(11)
F12 P2 1.593(11)
F7A P2A 1.574(11)
F8A P2A 1.585(11)
F9A P2A 1.601(12)
F10A P2A 1.600(11)
F11A P2A 1.585(11)
F12A P2A 1.603(11)
C37 C38 1.402(15)
C37 H37A 0.9800
C37 H37B 0.9800
C37 H37C 0.9800
C38 N3 1.151(13)
C39 C40 1.387(15)
C39 H39A 0.9800
C39 H39B 0.9800
C39 H39C 0.9800
C40 N4 1.146(13)
C41 C42 1.41(2)
C41 H41A 0.9800
C41 H41B 0.9800
C41 H41C 0.9800
C42 N5 1.137(16)
C41A C42A 1.43(3)
C41A H41D 0.9800
C41A H41E 0.9800
C41A H41F 0.9800
C42A N5A 1.15(2)

loop_
_geom_torsion_atom_site_label_1
_geom_torsion_atom_site_label_2
_geom_torsion_atom_site_label_3
_geom_torsion_atom_site_label_4
_geom_torsion
C5 C1 C2 C3 1.7(10)
Fe2 C1 C2 C3 60.5(6)
C5 C1 C2 Fe2 -58.8(6)
C1 C2 C3 C4 -2.3(10)
Fe2 C2 C3 C4 57.9(6)
C1 C2 C3 Fe2 -60.2(6)
C2 C3 C4 C5 2.0(10)
Fe2 C3 C4 C5 60.2(6)
C2 C3 C4 Fe2 -58.2(6)
C3 C4 C5 C1 -1.0(10)
Fe2 C4 C5 C1 59.2(6)
C3 C4 C5 Fe2 -60.1(6)
C2 C1 C5 C4 -0.4(10)
Fe2 C1 C5 C4 -58.5(6)
C2 C1 C5 Fe2 58.1(6)
C10 C6 C7 C9 -2.2(10)
Fe2 C6 C7 C9 58.4(6)
C10 C6 C7 Fe2 -60.6(5)
C10 C8 C9 C7 -1.9(10)
Fe2 C8 C9 C7 -59.8(6)
C10 C8 C9 Fe2 57.9(6)
C6 C7 C9 C8 2.6(10)
Fe2 C7 C9 C8 60.7(6)
C6 C7 C9 Fe2 -58.1(6)
C7 C6 C10 C11 174.1(8)
Fe2 C6 C10 C11 113.4(8)
C7 C6 C10 C8 1.1(9)
Fe2 C6 C10 C8 -59.6(5)
C7 C6 C10 Fe2 60.7(6)
C9 C8 C10 C11 -172.1(8)
Fe2 C8 C10 C11 -114.2(8)
C9 C8 C10 C6 0.5(9)
Fe2 C8 C10 C6 58.4(5)
C9 C8 C10 Fe2 -57.9(6)
C6 C10 C11 C12 -176.1(8)
C8 C10 C11 C12 -4.6(14)
Fe2 C10 C11 C12 -92.8(9)
C10 C11 C12 C13 174.4(7)
C11 C12 C13 C17 -171.5(8)
C11 C12 C13 C14 8.8(13)
C17 C13 C14 C15 3.3(12)
C12 C13 C14 C15 -177.0(7)
C13 C14 C15 N1 -2.6(12)
C13 C14 C15 C18 177.6(7)
N1 C16 C17 C13 0.2(11)
C14 C13 C17 C16 -2.2(11)
C12 C13 C17 C16 178.1(7)
N1 C15 C18 C19 159.7(7)
C14 C15 C18 C19 -20.5(11)
N1 C15 C18 N2 -19.1(10)
C14 C15 C18 N2 160.7(7)
N2 C18 C19 C20 -5.0(11)
C15 C18 C19 C20 176.2(7)
C18 C19 C20 C21 1.4(11)
C18 C19 C20 C25 -179.8(7)
C19 C20 C21 C22 1.5(11)
C25 C20 C21 C22 -177.2(7)
C20 C21 C22 N2 -0.7(12)
N2 C23 C24 N1 -54.8(9)
C21 C20 C25 C26 -5.9(13)
C19 C20 C25 C26 175.4(7)
C20 C25 C26 C27 -178.6(7)
C25 C26 C27 C28 17.9(13)
C25 C26 C27 C31 -173.5(8)
C25 C26 C27 Fe1 103.2(9)
C26 C27 C28 C29 172.9(8)
C31 C27 C28 C29 2.7(9)
Fe1 C27 C28 C29 60.8(6)
C26 C27 C28 Fe1 112.1(8)
C31 C27 C28 Fe1 -58.1(5)
C27 C28 C29 C30 -2.1(10)
Fe1 C28 C29 C30 58.3(6)
C27 C28 C29 Fe1 -60.4(6)
C28 C29 C30 C31 0.6(10)
Fe1 C29 C30 C31 58.2(6)
C28 C29 C30 Fe1 -57.6(6)
C29 C30 C31 C27 1.2(9)
Fe1 C30 C31 C27 60.0(5)
C29 C30 C31 Fe1 -58.8(6)
C26 C27 C31 C30 -173.0(7)
C28 C27 C31 C30 -2.4(9)
Fe1 C27 C31 C30 -60.6(6)
C26 C27 C31 Fe1 -112.4(8)
C28 C27 C31 Fe1 58.2(6)
C36 C32 C33 C34 -0.6(10)
Fe1 C32 C33 C34 -59.7(6)
C36 C32 C33 Fe1 59.1(6)
C32 C33 C34 C35 0.6(10)
Fe1 C33 C34 C35 -58.7(6)
C32 C33 C34 Fe1 59.3(6)
C33 C34 C35 C36 -0.4(10)
Fe1 C34 C35 C36 -58.9(6)
C33 C34 C35 Fe1 58.4(6)
C33 C32 C36 C35 0.4(10)
Fe1 C32 C36 C35 59.9(6)
C33 C32 C36 Fe1 -59.5(7)
C34 C35 C36 C32 0.0(10)
Fe1 C35 C36 C32 -59.4(6)
C34 C35 C36 Fe1 59.5(6)
C33 C32 Fe1 C36 121.9(8)
C36 C32 Fe1 C28 160.5(5)
C33 C32 Fe1 C28 -77.6(7)
C36 C32 Fe1 C31 75.1(7)
C33 C32 Fe1 C31 -163.0(5)
C36 C32 Fe1 C27 117.1(6)
C33 C32 Fe1 C27 -121.0(6)
C36 C32 Fe1 C35 -37.9(6)
C33 C32 Fe1 C35 84.0(6)
C36 C32 Fe1 C34 -81.5(6)
C33 C32 Fe1 C34 40.4(5)
C36 C32 Fe1 C29 -168.2(8)
C33 C32 Fe1 C29 -46.3(11)
C36 C32 Fe1 C30 46.2(17)
C33 C32 Fe1 C30 168.1(13)
C36 C32 Fe1 C33 -121.9(8)
C35 C36 Fe1 C32 -119.2(8)
C32 C36 Fe1 C28 -41.9(11)
C35 C36 Fe1 C28 -161.2(8)
C32 C36 Fe1 C31 -124.5(6)
C35 C36 Fe1 C31 116.3(6)
C32 C36 Fe1 C27 -80.0(7)
C35 C36 Fe1 C27 160.7(5)
C32 C36 Fe1 C35 119.2(8)
C32 C36 Fe1 C34 81.7(6)
C35 C36 Fe1 C34 -37.5(6)
C32 C36 Fe1 C29 160.7(13)
C35 C36 Fe1 C29 41.5(16)
C32 C36 Fe1 C30 -165.6(6)
C35 C36 Fe1 C30 75.2(7)
C32 C36 Fe1 C33 36.5(6)
C35 C36 Fe1 C33 -82.8(6)
C29 C28 Fe1 C32 159.8(6)
C27 C28 Fe1 C32 -83.0(6)
C29 C28 Fe1 C36 -170.9(8)
C27 C28 Fe1 C36 -53.6(10)
C29 C28 Fe1 C31 -79.1(6)
C27 C28 Fe1 C31 38.1(5)
C29 C28 Fe1 C27 -117.2(7)
C29 C28 Fe1 C35 52.4(14)
C27 C28 Fe1 C35 169.6(11)
C29 C28 Fe1 C34 77.9(7)
C27 C28 Fe1 C34 -164.8(5)
C27 C28 Fe1 C29 117.2(7)
C29 C28 Fe1 C30 -35.6(5)
C27 C28 Fe1 C30 81.6(6)
C29 C28 Fe1 C33 118.7(6)
C27 C28 Fe1 C33 -124.1(6)
C30 C31 Fe1 C32 -168.3(6)
C27 C31 Fe1 C32 73.8(6)
C30 C31 Fe1 C36 -127.4(6)
C27 C31 Fe1 C36 114.7(5)
C30 C31 Fe1 C28 80.1(6)
C27 C31 Fe1 C28 -37.8(5)
C30 C31 Fe1 C27 117.9(8)
C30 C31 Fe1 C35 -84.3(7)
C27 C31 Fe1 C35 157.8(5)
C30 C31 Fe1 C34 -49.6(11)
C27 C31 Fe1 C34 -167.5(8)
C30 C31 Fe1 C29 36.4(6)
C27 C31 Fe1 C29 -81.5(5)
C27 C31 Fe1 C30 -117.9(8)
C30 C31 Fe1 C33 153.5(12)
C27 C31 Fe1 C33 35.6(15)
C26 C27 Fe1 C32 -7.8(8)
C28 C27 Fe1 C32 114.6(6)
C31 C27 Fe1 C32 -125.9(6)
C26 C27 Fe1 C36 33.6(9)
C28 C27 Fe1 C36 156.0(5)
C31 C27 Fe1 C36 -84.5(6)
C26 C27 Fe1 C28 -122.4(9)
C31 C27 Fe1 C28 119.6(7)
C26 C27 Fe1 C31 118.1(9)
C28 C27 Fe1 C31 -119.6(7)
C26 C27 Fe1 C35 65.5(12)
C28 C27 Fe1 C35 -172.2(8)
C31 C27 Fe1 C35 -52.6(11)
C26 C27 Fe1 C34 -78.8(14)
C28 C27 Fe1 C34 43.6(14)
C31 C27 Fe1 C34 163.2(11)
C26 C27 Fe1 C29 -161.0(8)
C28 C27 Fe1 C29 -38.7(5)
C31 C27 Fe1 C29 80.9(5)
C26 C27 Fe1 C30 156.2(8)
C28 C27 Fe1 C30 -81.4(6)
C31 C27 Fe1 C30 38.1(5)
C26 C27 Fe1 C33 -49.5(9)
C28 C27 Fe1 C33 72.8(7)
C31 C27 Fe1 C33 -167.6(6)
C34 C35 Fe1 C32 -81.8(6)
C36 C35 Fe1 C32 37.2(6)
C34 C35 Fe1 C36 -119.1(8)
C34 C35 Fe1 C28 33.6(14)
C36 C35 Fe1 C28 152.7(11)
C34 C35 Fe1 C31 158.3(6)
C36 C35 Fe1 C31 -82.6(6)
C34 C35 Fe1 C27 -163.5(8)
C36 C35 Fe1 C27 -44.4(11)
C36 C35 Fe1 C34 119.1(8)
C34 C35 Fe1 C29 73.8(7)
C36 C35 Fe1 C29 -167.2(5)
C34 C35 Fe1 C30 114.9(6)
C36 C35 Fe1 C30 -126.1(6)
C34 C35 Fe1 C33 -37.9(6)
C36 C35 Fe1 C33 81.1(6)
C35 C34 Fe1 C32 81.2(6)
C33 C34 Fe1 C32 -39.3(6)
C35 C34 Fe1 C36 38.0(6)
C33 C34 Fe1 C36 -82.5(6)
C35 C34 Fe1 C28 -168.2(6)
C33 C34 Fe1 C28 71.4(7)
C35 C34 Fe1 C31 -49.1(12)
C33 C34 Fe1 C31 -169.5(9)
C35 C34 Fe1 C27 158.4(10)
C33 C34 Fe1 C27 37.9(14)
C33 C34 Fe1 C35 -120.5(8)
C35 C34 Fe1 C29 -125.9(6)
C33 C34 Fe1 C29 113.6(6)
C35 C34 Fe1 C30 -84.3(7)
C33 C34 Fe1 C30 155.2(6)
C35 C34 Fe1 C33 120.5(8)
C30 C29 Fe1 C32 -166.1(8)
C28 C29 Fe1 C32 -44.2(11)
C30 C29 Fe1 C36 43.2(16)
C28 C29 Fe1 C36 165.0(13)
C30 C29 Fe1 C28 -121.8(8)
C30 C29 Fe1 C31 -37.2(6)
C28 C29 Fe1 C31 84.6(6)
C30 C29 Fe1 C27 -82.5(6)
C28 C29 Fe1 C27 39.4(5)
C30 C29 Fe1 C35 75.9(7)
C28 C29 Fe1 C35 -162.3(5)
C30 C29 Fe1 C34 116.7(6)
C28 C29 Fe1 C34 -121.5(6)
C28 C29 Fe1 C30 121.8(8)
C30 C29 Fe1 C33 161.2(6)
C28 C29 Fe1 C33 -77.0(6)
C29 C30 Fe1 C32 157.4(13)
C31 C30 Fe1 C32 36.9(17)
C29 C30 Fe1 C36 -166.5(5)
C31 C30 Fe1 C36 73.0(7)
C29 C30 Fe1 C28 36.5(6)
C31 C30 Fe1 C28 -84.0(6)
C29 C30 Fe1 C31 120.5(8)
C29 C30 Fe1 C27 81.2(6)
C31 C30 Fe1 C27 -39.3(5)
C29 C30 Fe1 C35 -124.4(6)
C31 C30 Fe1 C35 115.1(6)
C29 C30 Fe1 C34 -81.3(7)
C31 C30 Fe1 C34 158.2(5)
C31 C30 Fe1 C29 -120.5(8)
C29 C30 Fe1 C33 -40.8(11)
C31 C30 Fe1 C33 -161.3(8)
C34 C33 Fe1 C32 116.0(8)
C32 C33 Fe1 C36 -35.8(5)
C34 C33 Fe1 C36 80.2(6)
C32 C33 Fe1 C28 118.0(6)
C34 C33 Fe1 C28 -126.0(6)
C32 C33 Fe1 C31 49.8(15)
C34 C33 Fe1 C31 165.8(11)
C32 C33 Fe1 C27 77.3(7)
C34 C33 Fe1 C27 -166.7(5)
C32 C33 Fe1 C35 -79.5(6)
C34 C33 Fe1 C35 36.5(6)
C32 C33 Fe1 C34 -116.0(8)
C32 C33 Fe1 C29 159.0(6)
C34 C33 Fe1 C29 -85.1(6)
C32 C33 Fe1 C30 -172.5(8)
C34 C33 Fe1 C30 -56.6(11)
C7 C6 Fe2 C9 -37.1(6)
C10 C6 Fe2 C9 81.1(5)
C7 C6 Fe2 C4 159.6(6)
C10 C6 Fe2 C4 -82.1(6)
C10 C6 Fe2 C7 118.2(7)
C7 C6 Fe2 C2 76.8(7)
C10 C6 Fe2 C2 -165.0(5)
C7 C6 Fe2 C10 -118.2(7)
C7 C6 Fe2 C1 47.1(17)
C10 C6 Fe2 C1 165.3(13)
C7 C6 Fe2 C8 -80.0(6)
C10 C6 Fe2 C8 38.2(5)
C7 C6 Fe2 C3 117.3(6)
C10 C6 Fe2 C3 -124.5(5)
C7 C6 Fe2 C5 -166.4(8)
C10 C6 Fe2 C5 -48.2(10)
C8 C9 Fe2 C6 -82.6(5)
C7 C9 Fe2 C6 37.2(5)
C8 C9 Fe2 C4 36.9(15)
C7 C9 Fe2 C4 156.6(12)
C8 C9 Fe2 C7 -119.8(7)
C8 C9 Fe2 C2 157.6(5)
C7 C9 Fe2 C2 -82.7(6)
C8 C9 Fe2 C10 -37.9(5)
C7 C9 Fe2 C10 81.8(6)
C8 C9 Fe2 C1 113.7(6)
C7 C9 Fe2 C1 -126.5(6)
C7 C9 Fe2 C8 119.8(7)
C8 C9 Fe2 C3 -166.4(8)
C7 C9 Fe2 C3 -46.7(11)
C8 C9 Fe2 C5 71.4(7)
C7 C9 Fe2 C5 -168.8(6)
C3 C4 Fe2 C6 -82.3(6)
C5 C4 Fe2 C6 156.9(6)
C3 C4 Fe2 C9 165.3(11)
C5 C4 Fe2 C9 44.6(16)
C3 C4 Fe2 C7 -50.9(12)
C5 C4 Fe2 C7 -171.7(9)
C3 C4 Fe2 C2 37.7(6)
C5 C4 Fe2 C2 -83.1(7)
C3 C4 Fe2 C10 -125.4(6)
C5 C4 Fe2 C10 113.8(6)
C3 C4 Fe2 C1 82.3(7)
C5 C4 Fe2 C1 -38.5(6)
C3 C4 Fe2 C8 -166.3(5)
C5 C4 Fe2 C8 72.9(7)
C5 C4 Fe2 C3 -120.8(9)
C3 C4 Fe2 C5 120.8(9)
C9 C7 Fe2 C6 -120.3(8)
C6 C7 Fe2 C9 120.3(8)
C6 C7 Fe2 C4 -44.4(12)
C9 C7 Fe2 C4 -164.7(9)
C6 C7 Fe2 C2 -123.4(6)
C9 C7 Fe2 C2 116.3(6)
C6 C7 Fe2 C10 38.8(5)
C9 C7 Fe2 C10 -81.5(6)
C6 C7 Fe2 C1 -165.7(6)
C9 C7 Fe2 C1 74.1(7)
C6 C7 Fe2 C8 83.3(6)
C9 C7 Fe2 C8 -36.9(5)
C6 C7 Fe2 C3 -80.3(6)
C9 C7 Fe2 C3 159.5(5)
C6 C7 Fe2 C5 156.2(15)
C9 C7 Fe2 C5 35.9(18)
C3 C2 Fe2 C6 72.8(7)
C1 C2 Fe2 C6 -168.4(6)
C3 C2 Fe2 C9 157.9(6)
C1 C2 Fe2 C9 -83.3(7)
C3 C2 Fe2 C4 -37.7(6)
C1 C2 Fe2 C4 81.1(7)
C3 C2 Fe2 C7 114.9(6)
C1 C2 Fe2 C7 -126.3(7)
C3 C2 Fe2 C10 36.7(15)
C1 C2 Fe2 C10 155.5(11)
C3 C2 Fe2 C1 -118.8(9)
C3 C2 Fe2 C8 -167.0(8)
C1 C2 Fe2 C8 -48.2(12)
C1 C2 Fe2 C3 118.8(9)
C3 C2 Fe2 C5 -81.4(7)
C1 C2 Fe2 C5 37.4(7)
C11 C10 Fe2 C6 -117.7(9)
C8 C10 Fe2 C6 118.7(7)
C11 C10 Fe2 C9 160.4(8)
C6 C10 Fe2 C9 -81.9(5)
C8 C10 Fe2 C9 36.8(5)
C11 C10 Fe2 C4 -2.6(8)
C6 C10 Fe2 C4 115.1(5)
C8 C10 Fe2 C4 -126.2(5)
C11 C10 Fe2 C7 -155.8(8)
C6 C10 Fe2 C7 -38.1(5)
C8 C10 Fe2 C7 80.6(5)
C11 C10 Fe2 C2 -71.4(15)
C6 C10 Fe2 C2 46.3(14)
C8 C10 Fe2 C2 165.0(12)
C11 C10 Fe2 C1 71.0(12)
C6 C10 Fe2 C1 -171.3(9)
C8 C10 Fe2 C1 -52.6(10)
C11 C10 Fe2 C8 123.6(9)
C6 C10 Fe2 C8 -118.7(7)
C11 C10 Fe2 C3 -43.1(9)
C6 C10 Fe2 C3 74.6(6)
C8 C10 Fe2 C3 -166.7(5)
C11 C10 Fe2 C5 39.7(9)
C6 C10 Fe2 C5 157.4(6)
C8 C10 Fe2 C5 -83.9(6)
C5 C1 Fe2 C6 157.4(13)
C2 C1 Fe2 C6 37.5(18)
C5 C1 Fe2 C9 -124.0(6)
C2 C1 Fe2 C9 116.1(6)
C5 C1 Fe2 C4 38.2(6)
C2 C1 Fe2 C4 -81.6(6)
C5 C1 Fe2 C7 -165.5(6)
C2 C1 Fe2 C7 74.7(7)
C5 C1 Fe2 C2 119.9(9)
C5 C1 Fe2 C10 -44.5(11)
C2 C1 Fe2 C10 -164.4(7)
C5 C1 Fe2 C8 -81.5(7)
C2 C1 Fe2 C8 158.6(5)
C5 C1 Fe2 C3 82.1(7)
C2 C1 Fe2 C3 -37.8(6)
C2 C1 Fe2 C5 -119.9(9)
C9 C8 Fe2 C6 81.4(5)
C10 C8 Fe2 C6 -38.4(5)
C10 C8 Fe2 C9 -119.8(7)
C9 C8 Fe2 C4 -167.6(5)
C10 C8 Fe2 C4 72.6(6)
C9 C8 Fe2 C7 37.6(5)
C10 C8 Fe2 C7 -82.2(5)
C9 C8 Fe2 C2 -50.0(11)
C10 C8 Fe2 C2 -169.8(8)
C9 C8 Fe2 C10 119.8(7)
C9 C8 Fe2 C1 -84.4(7)
C10 C8 Fe2 C1 155.8(6)
C9 C8 Fe2 C3 160.3(12)
C10 C8 Fe2 C3 40.5(14)
C9 C8 Fe2 C5 -127.0(6)
C10 C8 Fe2 C5 113.2(6)
C4 C3 Fe2 C6 114.7(6)
C2 C3 Fe2 C6 -125.9(6)
C4 C3 Fe2 C9 -169.8(8)
C2 C3 Fe2 C9 -50.5(11)
C2 C3 Fe2 C4 119.3(8)
C4 C3 Fe2 C7 156.9(6)
C2 C3 Fe2 C7 -83.8(7)
C4 C3 Fe2 C2 -119.3(8)
C4 C3 Fe2 C10 72.9(7)
C2 C3 Fe2 C10 -167.7(5)
C4 C3 Fe2 C1 -80.9(7)
C2 C3 Fe2 C1 38.4(6)
C4 C3 Fe2 C8 41.4(15)
C2 C3 Fe2 C8 160.7(11)
C4 C3 Fe2 C5 -36.8(6)
C2 C3 Fe2 C5 82.5(7)
C4 C5 Fe2 C6 -48.9(11)
C1 C5 Fe2 C6 -167.0(8)
C4 C5 Fe2 C9 -165.4(6)
C1 C5 Fe2 C9 76.5(7)
C1 C5 Fe2 C4 -118.1(9)
C4 C5 Fe2 C7 166.4(14)
C1 C5 Fe2 C7 48.2(18)
C4 C5 Fe2 C2 80.4(6)
C1 C5 Fe2 C2 -37.7(6)
C4 C5 Fe2 C10 -82.7(7)
C1 C5 Fe2 C10 159.1(6)
C4 C5 Fe2 C1 118.1(9)
C4 C5 Fe2 C8 -125.9(6)
C1 C5 Fe2 C8 116.0(6)
C4 C5 Fe2 C3 36.8(6)
C1 C5 Fe2 C3 -81.3(6)
C14 C15 N1 C16 0.4(12)
C18 C15 N1 C16 -179.7(7)
C14 C15 N1 C24 176.2(7)
C18 C15 N1 C24 -4.0(10)
C17 C16 N1 C15 0.8(11)
C17 C16 N1 C24 -175.2(7)
C23 C24 N1 C15 40.9(10)
C23 C24 N1 C16 -143.1(7)
C21 C22 N2 C18 -3.0(11)
C21 C22 N2 C23 179.8(7)
C19 C18 N2 C22 5.7(11)
C15 C18 N2 C22 -175.4(6)
C19 C18 N2 C23 -176.9(7)
C15 C18 N2 C23 1.9(10)
C24 C23 N2 C22 -147.8(7)
C24 C23 N2 C18 34.9(9)
